data_9008586
loop_
_publ_author_name
'Wyckoff, R. W. G.'

_publ_section_title
;
 Second edition. Interscience Publishers, New York, New York
 Sample is stable between 551 K and 843 K
 Note: T = 586 K
;
_journal_name_full 'Crystal Structures'
_journal_page_first 7
_journal_page_last 83
_journal_volume 1
_journal_year 1963
_chemical_formula_sum Np
_chemical_name_common Neptunium-beta
_chemical_name_mineral Neptunium-beta
_space_group_IT_number 90
_symmetry_space_group_name_Hall 'P 4ab 2ab'
_symmetry_space_group_name_H-M 'P 4 21 2'
_cell_angle_alpha 90
_cell_angle_beta 90
_cell_angle_gamma 90
_cell_length_a 4.897
_cell_length_b 4.897
_cell_length_c 3.388
_cell_formula_units_Z 4
_cell_volume 81.246
_database_code_amcsd 0011264
_diffrn_ambient_temperature 586
_exptl_crystal_density_diffrn 19.376
_cod_database_code 9008586

loop_
_space_group_symop_operation_xyz
x,y,z
y,x,-z
1/2-y,1/2+x,z
1/2-x,1/2+y,-z
-x,-y,z
-y,-x,-z
1/2+y,1/2-x,z
1/2+x,1/2-y,-z

loop_
_atom_site_label
_atom_site_fract_x
_atom_site_fract_y
_atom_site_fract_z
Np1 0.00000 0.00000 0.00000
Np2 0.00000 0.50000 -0.37500

loop_
_cod_related_entry_id
_cod_related_entry_database
_cod_related_entry_code
1 ChemSpider 22375
2 AMCSD 0011264
